data_2014845
loop_
_publ_author_name
'Robert T. Stibrany'
'Harvey J. Schugar'
'Joseph A. Potenza'

_publ_section_title
;
 Three structures containing
 (<i>E</i>)-1,2-bis(benzimidazol-2-yl)ethene groups
;
_journal_issue 6
_journal_name_full 'Acta Crystallographica Section C'
_journal_page_first o354
_journal_page_last o357
_journal_paper_doi 10.1107/S0108270105011881
_journal_volume 61
_journal_year 2005
_chemical_formula_iupac 'C18 H16 N4'
_chemical_formula_moiety 'C18 H16 N4'
_chemical_formula_sum 'C18 H16 N4'
_chemical_formula_weight 288.35
_chemical_melting_point 574
_chemical_name_systematic
;
(E)-1,2-bis(1-methylbenzimidazol-2-yl)ethene
;
_space_group_IT_number 14
_symmetry_cell_setting monoclinic
_symmetry_space_group_name_Hall '-P 2yn'
_symmetry_space_group_name_H-M 'P 1 21/n 1'
_atom_sites_solution_hydrogens geom
_atom_sites_solution_primary direct
_atom_sites_solution_secondary difmap
_audit_creation_method SHELXL-97
_cell_angle_alpha 90.00
_cell_angle_beta 102.927(3)
_cell_angle_gamma 90.00
_cell_formula_units_Z 2
_cell_length_a 6.2517(2)
_cell_length_b 12.0363(5)
_cell_length_c 9.9464(3)
_cell_measurement_reflns_used 886
_cell_measurement_temperature 297.0(10)
_cell_measurement_theta_max 24.84
_cell_measurement_theta_min 2.70
_cell_volume 729.47(4)
_computing_cell_refinement 'SAINT-Plus (Bruker, 2000)'
_computing_data_collection 'SMART WNT/2000 (Bruker, 2000)'
_computing_data_reduction SAINT-Plus
_computing_molecular_graphics 'ORTEPIII (Burnett & Johnson, 1996) and ORTEP-32 (Farrugia, 1997)'
_computing_publication_material 'SHELXTL (Bruker, 2000)'
_computing_structure_refinement 'SHELXL97 (Sheldrick, 1997)'
_computing_structure_solution 'SHELXS97 (Sheldrick, 1990)'
_diffrn_ambient_temperature 297.0(10)
_diffrn_measured_fraction_theta_full 0.988
_diffrn_measured_fraction_theta_max 0.988
_diffrn_measurement_device_type 'Bruker SMART CCD area-detector'
_diffrn_measurement_method '\f and \w'
_diffrn_radiation_monochromator graphite
_diffrn_radiation_source 'fine-focus sealed tube'
_diffrn_radiation_type MoK\a
_diffrn_radiation_wavelength 0.71073
_diffrn_reflns_av_R_equivalents 0.025
_diffrn_reflns_av_sigmaI/netI 0.0242
_diffrn_reflns_limit_h_max 7
_diffrn_reflns_limit_h_min -7
_diffrn_reflns_limit_k_max 14
_diffrn_reflns_limit_k_min -12
_diffrn_reflns_limit_l_max 11
_diffrn_reflns_limit_l_min -11
_diffrn_reflns_number 5056
_diffrn_reflns_theta_full 25.0
_diffrn_reflns_theta_max 25.0
_diffrn_reflns_theta_min 2.7
_diffrn_standards_number 0
_exptl_absorpt_coefficient_mu 0.081
_exptl_absorpt_correction_T_max 1.00
_exptl_absorpt_correction_T_min 0.852
_exptl_absorpt_correction_type multi-scan
_exptl_absorpt_process_details '(SADABS, Blessing, 1995)'
_exptl_crystal_colour 'pale yellow'
_exptl_crystal_density_diffrn 1.313
_exptl_crystal_density_method 'not measured'
_exptl_crystal_description prism
_exptl_crystal_F_000 304
_exptl_crystal_size_max 0.43
_exptl_crystal_size_mid 0.24
_exptl_crystal_size_min 0.22
_refine_diff_density_max 0.166
_refine_diff_density_min -0.120
_refine_ls_extinction_method none
_refine_ls_goodness_of_fit_ref 1.000
_refine_ls_hydrogen_treatment mixed
_refine_ls_matrix_type full
_refine_ls_number_parameters 117
_refine_ls_number_reflns 1273
_refine_ls_number_restraints 0
_refine_ls_restrained_S_all 1.000
_refine_ls_R_factor_all 0.0427
_refine_ls_R_factor_gt 0.0376
_refine_ls_shift/su_max 0.000
_refine_ls_shift/su_mean 0.000
_refine_ls_structure_factor_coef Fsqd
_refine_ls_weighting_details 'w=1/[\s^2^(Fo^2^)+(0.0684P)^2^+0.1265P] where P=(Fo^2^+2Fc^2^)/3'
_refine_ls_weighting_scheme calc
_refine_ls_wR_factor_gt 0.1061
_refine_ls_wR_factor_ref 0.1110
_reflns_number_gt 1118
_reflns_number_total 1273
_reflns_threshold_expression I>2\s(I)
_cod_data_source_file gg1255.cif
_cod_data_source_block Ib
_cod_depositor_comments
;
The following automatic conversions were performed:
'_symmetry_cell_setting' value 'Monoclinic' changed to 'monoclinic'
according to '/home/saulius/struct/CIF-dictionaries/cif_core.dic'
dictionary named 'cif_core.dic' version 2.4.1 from 2010-06-29.

Automatic conversion script
Id: cif_fix_enum 1527 2010-12-29 10:47:43Z saulius 

The following automatic conversions were performed:

'_chemical_melting_point' value '574 K' was changed to '574' - the
value should be numeric and without a unit designator.

Automatic conversion script
Id: cif_fix_values 1646 2011-03-28 12:23:43Z adriana 

The following automatic conversions were performed:

'_chemical_melting_point' value '574 K' was changed to '574' - the
value should be numeric and without a unit
designator.

'_symmetry_cell_setting' value 'Monoclinic' changed to
'monoclinic' according to
/home/saulius/struct/CIF-dictionaries/cif_core.dic dictionary named
'cif_core.dic' version 2.4.1 from 2010-06-29.

Automatic conversion script
Id: cif_fix_values 1715 2011-07-08 13:25:40Z adriana 
;
_cod_original_sg_symbol_H-M 'P 21/n'
_cod_database_code 2014845
_cod_database_fobs_code 2014845

loop_
_symmetry_equiv_pos_as_xyz
'x, y, z'
'-x+1/2, y+1/2, -z+1/2'
'-x, -y, -z'
'x-1/2, -y-1/2, z-1/2'

loop_
_atom_site_label
_atom_site_fract_x
_atom_site_fract_y
_atom_site_fract_z
_atom_site_U_iso_or_equiv
_atom_site_adp_type
_atom_site_calc_flag
_atom_site_refinement_flags
_atom_site_occupancy
_atom_site_disorder_assembly
_atom_site_disorder_group
_atom_site_type_symbol
N11 0.21132(18) 0.47604(9) 0.25145(10) 0.0416(3) Uani d . 1 . . N
N13 -0.10652(19) 0.39432(10) 0.26377(11) 0.0478(3) Uani d . 1 . . N
C1 0.0619(2) 0.51564(12) 0.45707(14) 0.0473(4) Uani d . 1 . . C
H1 0.1594 0.5742 0.4828 0.057 Uiso calc R 1 . . H
C11 0.1524(2) 0.41042(11) 0.13563(13) 0.0412(4) Uani d . 1 . . C
C12 0.0514(2) 0.46226(11) 0.32472(13) 0.0421(4) Uani d . 1 . . C
C13 -0.0465(2) 0.36080(11) 0.14452(13) 0.0433(4) Uani d . 1 . . C
C14 -0.1510(3) 0.28873(13) 0.03998(16) 0.0557(4) Uani d . 1 . . C
C15 -0.0503(3) 0.26799(13) -0.06628(16) 0.0628(5) Uani d . 1 . . C
C16 0.1504(3) 0.31662(14) -0.07216(16) 0.0626(5) Uani d . 1 . . C
C17 0.2553(3) 0.38856(13) 0.02850(15) 0.0542(4) Uani d . 1 . . C
C18 0.4100(2) 0.54273(14) 0.28615(15) 0.0563(4) Uani d . 1 . . C
H18A 0.4198 0.5774 0.3743 0.084 Uiso calc R 1 . . H
H18B 0.4057 0.5989 0.2171 0.084 Uiso calc R 1 . . H
H18C 0.5356 0.4960 0.2900 0.084 Uiso calc R 1 . . H
H14 -0.286(3) 0.2581(15) 0.0456(17) 0.065(5) Uiso d . 1 . . H
H15 -0.116(3) 0.2195(16) -0.1403(18) 0.072(5) Uiso d . 1 . . H
H16 0.217(3) 0.2968(16) -0.1476(18) 0.073(5) Uiso d . 1 . . H
H17 0.394(3) 0.4210(15) 0.0305(17) 0.065(5) Uiso d . 1 . . H

loop_
_atom_site_aniso_label
_atom_site_aniso_U_11
_atom_site_aniso_U_22
_atom_site_aniso_U_33
_atom_site_aniso_U_12
_atom_site_aniso_U_13
_atom_site_aniso_U_23
N11 0.0413(6) 0.0445(6) 0.0399(6) 0.0005(5) 0.0110(5) -0.0001(4)
N13 0.0478(7) 0.0528(7) 0.0449(6) -0.0031(5) 0.0147(5) 0.0000(5)
C1 0.0481(8) 0.0520(8) 0.0423(7) 0.0024(6) 0.0113(6) -0.0017(6)
C11 0.0462(8) 0.0398(7) 0.0378(7) 0.0065(5) 0.0096(5) 0.0027(5)
C12 0.0427(7) 0.0455(7) 0.0391(7) 0.0042(6) 0.0112(5) 0.0027(5)
C13 0.0470(8) 0.0409(7) 0.0413(7) 0.0032(6) 0.0085(6) 0.0029(5)
C14 0.0607(10) 0.0479(8) 0.0549(9) -0.0041(7) 0.0052(7) -0.0017(6)
C15 0.0867(12) 0.0490(9) 0.0483(8) 0.0036(8) 0.0058(8) -0.0103(7)
C16 0.0864(12) 0.0572(10) 0.0487(8) 0.0118(9) 0.0244(8) -0.0056(7)
C17 0.0613(10) 0.0555(9) 0.0507(8) 0.0054(7) 0.0233(7) 0.0002(7)
C18 0.0478(8) 0.0663(10) 0.0552(9) -0.0099(7) 0.0122(7) -0.0048(7)

loop_
_atom_type_symbol
_atom_type_description
_atom_type_scat_dispersion_real
_atom_type_scat_dispersion_imag
_atom_type_scat_source
C C 0.0033 0.0016 'International Tables Vol C Tables 4.2.6.8 and 6.1.1.4'
H H 0.0000 0.0000 'International Tables Vol C Tables 4.2.6.8 and 6.1.1.4'
N N 0.0061 0.0033 'International Tables Vol C Tables 4.2.6.8 and 6.1.1.4'

loop_
_geom_angle_atom_site_label_1
_geom_angle_atom_site_label_2
_geom_angle_atom_site_label_3
_geom_angle_site_symmetry_1
_geom_angle
C12 N11 C11 . 106.52(11)
C12 N11 C18 . 128.72(12)
C11 N11 C18 . 124.73(12)
C12 N13 C13 . 104.84(11)
C1 C1 C12 3_566 122.84(18)
C1 C1 H1 3_566 118.6
C12 C1 H1 . 118.6
N11 C11 C17 . 131.89(14)
N11 C11 C13 . 105.50(11)
C17 C11 C13 . 122.59(13)
N13 C12 N11 . 112.94(12)
N13 C12 C1 . 124.56(13)
N11 C12 C1 . 122.48(13)
N13 C13 C14 . 130.36(14)
N13 C13 C11 . 110.20(12)
C14 C13 C11 . 119.45(13)
C15 C14 C13 . 117.89(16)
C15 C14 H14 . 123.5(11)
C13 C14 H14 . 118.6(11)
C14 C15 C16 . 121.89(15)
C14 C15 H15 . 120.9(11)
C16 C15 H15 . 117.2(11)
C17 C16 C15 . 121.34(15)
C17 C16 H16 . 120.2(11)
C15 C16 H16 . 118.5(11)
C16 C17 C11 . 116.82(16)
C16 C17 H17 . 124.1(11)
C11 C17 H17 . 119.0(11)
N11 C18 H18A . 109.5
N11 C18 H18B . 109.5
H18A C18 H18B . 109.5
N11 C18 H18C . 109.5
H18A C18 H18C . 109.5
H18B C18 H18C . 109.5

loop_
_geom_bond_atom_site_label_1
_geom_bond_atom_site_label_2
_geom_bond_site_symmetry_2
_geom_bond_distance
_geom_bond_publ_flag
N11 C12 . 1.3727(17) ?
N11 C11 . 1.3772(16) ?
N11 C18 . 1.4540(18) ?
N13 C12 . 1.3203(18) ?
N13 C13 . 1.3819(18) ?
C1 C1 3_566 1.329(3) ?
C1 C12 . 1.4532(19) ?
C1 H1 . 0.9300 ?
C11 C17 . 1.388(2) ?
C11 C13 . 1.3996(19) ?
C13 C14 . 1.399(2) ?
C14 C15 . 1.369(2) ?
C14 H14 . 0.931(18) ?
C15 C16 . 1.397(3) ?
C15 H15 . 0.957(18) ?
C16 C17 . 1.374(2) ?
C16 H16 . 0.967(19) ?
C17 H17 . 0.948(19) ?
C18 H18A . 0.9600 ?
C18 H18B . 0.9600 ?
C18 H18C . 0.9600 ?

loop_
_geom_hbond_atom_site_label_D
_geom_hbond_atom_site_label_H
_geom_hbond_atom_site_label_A
_geom_hbond_site_symmetry_A
_geom_hbond_distance_DH
_geom_hbond_distance_HA
_geom_hbond_distance_DA
_geom_hbond_angle_DHA
C18 H18C N13 1_655 0.96 2.61 3.560(2) 169

loop_
_geom_torsion_atom_site_label_1
_geom_torsion_atom_site_label_2
_geom_torsion_atom_site_label_3
_geom_torsion_atom_site_label_4
_geom_torsion_site_symmetry_1
_geom_torsion
C12 N11 C11 C17 . -177.30(14)
C18 N11 C11 C17 . 1.1(2)
C12 N11 C11 C13 . 0.93(13)
C18 N11 C11 C13 . 179.29(12)
C13 N13 C12 N11 . 0.52(15)
C13 N13 C12 C1 . -177.95(12)
C11 N11 C12 N13 . -0.94(15)
C18 N11 C12 N13 . -179.21(13)
C11 N11 C12 C1 . 177.57(12)
C18 N11 C12 C1 . -0.7(2)
C1 C1 C12 N13 3_566 14.0(3)
C1 C1 C12 N11 3_566 -164.29(17)
C12 N13 C13 C14 . 179.83(14)
C12 N13 C13 C11 . 0.10(15)
N11 C11 C13 N13 . -0.66(14)
C17 C11 C13 N13 . 177.77(12)
N11 C11 C13 C14 . 179.58(12)
C17 C11 C13 C14 . -2.0(2)
N13 C13 C14 C15 . -178.37(14)
C11 C13 C14 C15 . 1.3(2)
C13 C14 C15 C16 . -0.1(2)
C14 C15 C16 C17 . -0.5(3)
C15 C16 C17 C11 . 0.0(2)
N11 C11 C17 C16 . 179.27(14)
C13 C11 C17 C16 . 1.3(2)
